data_2219176
loop_
_publ_author_name
'Fu, Xianshu'
'Ye, Zihong'
'Mao, Lifei'
'Shao, Sasa'

_publ_section_title
;
 Methyl 6-bromo-7-methoxy-1,3-benzodioxole-5-carboxylate
;
_journal_coeditor_code TK2272
_journal_issue 8
_journal_name_full 'Acta Crystallographica Section E'
_journal_page_first o1417
_journal_paper_doi 10.1107/S1600536808019399
_journal_volume 64
_journal_year 2008
_chemical_formula_iupac 'C10 H9 Br O5'
_chemical_formula_moiety 'C10 H9 Br O5'
_chemical_formula_sum 'C10 H9 Br O5'
_chemical_formula_weight 289.08
_chemical_melting_point 357
_chemical_name_systematic
;
Methyl 6-bromo-7-methoxy-1,3-benzodioxole-5-carboxylate
;
_space_group_IT_number 2
_symmetry_cell_setting triclinic
_symmetry_space_group_name_Hall '-P 1'
_symmetry_space_group_name_H-M 'P -1'
_atom_sites_solution_hydrogens geom
_atom_sites_solution_primary direct
_atom_sites_solution_secondary difmap
_cell_angle_alpha 105.062(2)
_cell_angle_beta 91.667(2)
_cell_angle_gamma 113.457(2)
_cell_formula_units_Z 2
_cell_length_a 7.6933(12)
_cell_length_b 8.0616(13)
_cell_length_c 9.7039(15)
_cell_measurement_reflns_used 1718
_cell_measurement_temperature 294(2)
_cell_measurement_theta_max 26.34
_cell_measurement_theta_min 2.92
_cell_volume 527.13(14)
_computing_cell_refinement 'SAINT (Bruker, 1997)'
_computing_data_collection 'SMART (Bruker, 1997)'
_computing_data_reduction 'SAINT (Bruker, 1997)'
_computing_molecular_graphics 'SHELXTL (Sheldrick, 2008)'
_computing_publication_material 'SHELXTL (Sheldrick, 2008)'
_computing_structure_refinement 'SHELXL97 (Sheldrick, 2008)'
_computing_structure_solution 'SHELXS97 (Sheldrick, 2008)'
_diffrn_ambient_temperature 294(2)
_diffrn_measured_fraction_theta_full 0.982
_diffrn_measured_fraction_theta_max 0.982
_diffrn_measurement_device_type 'Bruker SMART CCD area-detector'
_diffrn_measurement_method '\f and \w scans'
_diffrn_radiation_monochromator graphite
_diffrn_radiation_source 'fine-focus sealed tube'
_diffrn_radiation_type 'Mo K\a'
_diffrn_radiation_wavelength 0.71073
_diffrn_reflns_av_R_equivalents 0.017
_diffrn_reflns_av_sigmaI/netI 0.031
_diffrn_reflns_limit_h_max 9
_diffrn_reflns_limit_h_min -9
_diffrn_reflns_limit_k_max 10
_diffrn_reflns_limit_k_min -7
_diffrn_reflns_limit_l_max 12
_diffrn_reflns_limit_l_min -11
_diffrn_reflns_number 2997
_diffrn_reflns_theta_full 26.4
_diffrn_reflns_theta_max 26.4
_diffrn_reflns_theta_min 2.2
_exptl_absorpt_coefficient_mu 3.902
_exptl_absorpt_correction_T_max 0.745
_exptl_absorpt_correction_T_min 0.481
_exptl_absorpt_correction_type multi-scan
_exptl_absorpt_process_details '(SADABS; Bruker, 1997)'
_exptl_crystal_colour colorless
_exptl_crystal_density_diffrn 1.821
_exptl_crystal_density_method 'not measured'
_exptl_crystal_description block
_exptl_crystal_F_000 288
_exptl_crystal_size_max 0.22
_exptl_crystal_size_mid 0.18
_exptl_crystal_size_min 0.08
_refine_diff_density_max 0.67
_refine_diff_density_min -0.42
_refine_ls_extinction_method none
_refine_ls_goodness_of_fit_ref 1.03
_refine_ls_hydrogen_treatment constr
_refine_ls_matrix_type full
_refine_ls_number_parameters 147
_refine_ls_number_reflns 2129
_refine_ls_number_restraints 0
_refine_ls_restrained_S_all 1.03
_refine_ls_R_factor_all 0.044
_refine_ls_R_factor_gt 0.035
_refine_ls_shift/su_max 0.001
_refine_ls_shift/su_mean 0.000
_refine_ls_structure_factor_coef Fsqd
_refine_ls_weighting_details 'calc w=1/[\s^2^(Fo^2^)+(0.0596P)^2^+0.1433P] where P=(Fo^2^+2Fc^2^)/3'
_refine_ls_weighting_scheme calc
_refine_ls_wR_factor_gt 0.089
_refine_ls_wR_factor_ref 0.096
_reflns_number_gt 1790
_reflns_number_total 2129
_reflns_threshold_expression I>2\s(I)
_cod_data_source_file tk2272.cif
_cod_data_source_block I
_cod_depositor_comments
;
The following automatic conversions were performed:
'_symmetry_cell_setting' value 'Triclinic' changed to 'triclinic'
according to '/home/saulius/struct/CIF-dictionaries/cif_core.dic'
dictionary named 'cif_core.dic' version 2.4.1 from 2010-06-29.

Automatic conversion script
Id: cif_fix_enum 1527 2010-12-29 10:47:43Z saulius 

The following automatic conversions were performed:

'_symmetry_cell_setting' value 'Triclinic' changed to 'triclinic'
according to /home/saulius/struct/CIF-dictionaries/cif_core.dic
dictionary named 'cif_core.dic' version 2.4.1 from 2010-06-29.

Automatic conversion script
Id: cif_fix_values 1715 2011-07-08 13:25:40Z adriana 
;
_cod_database_code 2219176
_cod_database_fobs_code 2219176

loop_
_symmetry_equiv_pos_as_xyz
'x, y, z'
'-x, -y, -z'

loop_
_atom_site_type_symbol
_atom_site_label
_atom_site_fract_x
_atom_site_fract_y
_atom_site_fract_z
_atom_site_U_iso_or_equiv
_atom_site_adp_type
_atom_site_calc_flag
_atom_site_refinement_flags
_atom_site_occupancy
Br Br1 0.35252(5) 1.09757(4) 0.17325(3) 0.05585(16) Uani d . 1
O O1 0.4065(4) 0.7325(4) 0.0679(3) 0.0741(8) Uani d . 1
O O2 0.1696(3) 0.4868(3) 0.1074(2) 0.0508(5) Uani d . 1
O O3 0.1494(4) 0.7239(3) 0.6385(2) 0.0559(6) Uani d . 1
O O4 0.1874(4) 1.0334(3) 0.6889(2) 0.0591(6) Uani d . 1
O O5 0.2912(4) 1.2488(3) 0.4655(2) 0.0627(7) Uani d . 1
C C1 0.2920(4) 0.9669(4) 0.3141(3) 0.0379(6) Uani d . 1
C C2 0.2692(4) 1.0680(4) 0.4491(3) 0.0411(6) Uani d . 1
C C3 0.2222(4) 0.9728(4) 0.5508(3) 0.0393(6) Uani d . 1
C C4 0.1986(4) 0.7872(4) 0.5206(3) 0.0394(6) Uani d . 1
C C5 0.2151(4) 0.6849(4) 0.3893(3) 0.0399(6) Uani d . 1
H H5 0.1945 0.5589 0.3711 0.048 Uiso calc R 1
C C6 0.2645(4) 0.7784(4) 0.2832(3) 0.0362(6) Uani d . 1
C C7 0.2905(4) 0.6697(4) 0.1411(3) 0.0430(6) Uani d . 1
C C8 0.1837(6) 0.3669(5) -0.0273(4) 0.0601(9) Uani d . 1
H H8A 0.1717 0.4182 -0.1041 0.090 Uiso calc R 1
H H8B 0.0831 0.2419 -0.0467 0.090 Uiso calc R 1
H H8C 0.3057 0.3608 -0.0206 0.090 Uiso calc R 1
C C9 0.1525(6) 0.8809(5) 0.7482(3) 0.0559(8) Uani d . 1
H H9A 0.2526 0.9183 0.8279 0.067 Uiso calc R 1
H H9B 0.0307 0.8472 0.7844 0.067 Uiso calc R 1
C C10 0.3163(6) 1.3726(5) 0.6061(4) 0.0565(8) Uani d . 1
H H10A 0.1953 1.3405 0.6412 0.085 Uiso calc R 1
H H10B 0.3653 1.5008 0.6025 0.085 Uiso calc R 1
H H10C 0.4053 1.3601 0.6697 0.085 Uiso calc R 1

loop_
_atom_site_aniso_label
_atom_site_aniso_U_11
_atom_site_aniso_U_22
_atom_site_aniso_U_33
_atom_site_aniso_U_12
_atom_site_aniso_U_13
_atom_site_aniso_U_23
Br1 0.0810(3) 0.0505(2) 0.0386(2) 0.02651(18) 0.01453(16) 0.01850(15)
O1 0.0930(19) 0.0607(15) 0.0638(17) 0.0274(14) 0.0469(15) 0.0149(13)
O2 0.0636(13) 0.0423(11) 0.0361(11) 0.0205(10) 0.0119(10) -0.0025(9)
O3 0.0856(16) 0.0481(12) 0.0368(11) 0.0277(12) 0.0195(11) 0.0165(10)
O4 0.0962(18) 0.0519(13) 0.0328(11) 0.0369(13) 0.0203(11) 0.0079(10)
O5 0.111(2) 0.0402(12) 0.0420(12) 0.0379(13) 0.0153(13) 0.0095(10)
C1 0.0412(14) 0.0408(15) 0.0303(13) 0.0155(12) 0.0058(11) 0.0109(11)
C2 0.0475(16) 0.0350(14) 0.0372(15) 0.0179(12) 0.0028(12) 0.0045(12)
C3 0.0452(15) 0.0398(14) 0.0293(13) 0.0189(12) 0.0044(11) 0.0031(11)
C4 0.0432(15) 0.0418(15) 0.0321(14) 0.0166(12) 0.0060(11) 0.0110(12)
C5 0.0465(15) 0.0353(14) 0.0370(15) 0.0181(12) 0.0078(12) 0.0073(11)
C6 0.0384(14) 0.0353(14) 0.0309(13) 0.0152(11) 0.0050(11) 0.0040(11)
C7 0.0495(16) 0.0460(16) 0.0348(15) 0.0239(14) 0.0099(13) 0.0073(13)
C8 0.076(2) 0.058(2) 0.0400(17) 0.0346(18) 0.0086(16) -0.0053(15)
C9 0.076(2) 0.059(2) 0.0340(16) 0.0299(17) 0.0155(15) 0.0121(14)
C10 0.080(2) 0.0455(17) 0.0461(18) 0.0349(17) 0.0083(16) 0.0027(14)

loop_
_atom_type_symbol
_atom_type_description
_atom_type_scat_dispersion_real
_atom_type_scat_dispersion_imag
_atom_type_scat_source
C C 0.0033 0.0016 ' International Tables Vol. C, Tables 4.2.6.8 and 6.1.1.4'
H H 0.0000 0.0000 ' International Tables Vol. C, Tables 4.2.6.8 and 6.1.1.4'
O O 0.0106 0.0060 ' International Tables Vol. C, Tables 4.2.6.8 and 6.1.1.4'
Br Br -0.2901 2.4595 ' International Tables Vol. C, Tables 4.2.6.8 and 6.1.1.4'

loop_
_geom_angle_atom_site_label_1
_geom_angle_atom_site_label_2
_geom_angle_atom_site_label_3
_geom_angle
C7 O2 C8 115.8(3)
C4 O3 C9 105.9(2)
C3 O4 C9 105.8(2)
C2 O5 C10 119.7(2)
C6 C1 C2 122.1(3)
C6 C1 Br1 121.5(2)
C2 C1 Br1 116.4(2)
O5 C2 C3 126.2(3)
O5 C2 C1 117.2(3)
C3 C2 C1 116.6(2)
C2 C3 O4 129.3(3)
C2 C3 C4 121.1(2)
O4 C3 C4 109.6(2)
C5 C4 O3 126.8(3)
C5 C4 C3 123.3(3)
O3 C4 C3 109.8(2)
C4 C5 C6 117.0(3)
C4 C5 H5 121.5
C6 C5 H5 121.5
C1 C6 C5 119.8(2)
C1 C6 C7 122.8(3)
C5 C6 C7 117.4(2)
O1 C7 O2 123.3(3)
O1 C7 C6 125.9(3)
O2 C7 C6 110.8(2)
O2 C8 H8A 109.5
O2 C8 H8B 109.5
H8A C8 H8B 109.5
O2 C8 H8C 109.5
H8A C8 H8C 109.5
H8B C8 H8C 109.5
O3 C9 O4 108.6(2)
O3 C9 H9A 110.0
O4 C9 H9A 110.0
O3 C9 H9B 110.0
O4 C9 H9B 110.0
H9A C9 H9B 108.3
O5 C10 H10A 109.5
O5 C10 H10B 109.5
H10A C10 H10B 109.5
O5 C10 H10C 109.5
H10A C10 H10C 109.5
H10B C10 H10C 109.5

loop_
_geom_bond_atom_site_label_1
_geom_bond_atom_site_label_2
_geom_bond_distance
Br1 C1 1.895(3)
O1 C7 1.192(4)
O2 C7 1.336(4)
O2 C8 1.446(4)
O3 C4 1.375(3)
O3 C9 1.418(4)
O4 C3 1.375(3)
O4 C9 1.424(4)
O5 C2 1.363(3)
O5 C10 1.421(4)
C1 C6 1.396(4)
C1 C2 1.408(4)
C2 C3 1.374(4)
C3 C4 1.382(4)
C4 C5 1.366(4)
C5 C6 1.404(4)
C5 H5 0.9300
C6 C7 1.496(4)
C8 H8A 0.9600
C8 H8B 0.9600
C8 H8C 0.9600
C9 H9A 0.9700
C9 H9B 0.9700
C10 H10A 0.9600
C10 H10B 0.9600
C10 H10C 0.9600

loop_
_geom_torsion_atom_site_label_1
_geom_torsion_atom_site_label_2
_geom_torsion_atom_site_label_3
_geom_torsion_atom_site_label_4
_geom_torsion
C10 O5 C2 C3 16.9(5)
C10 O5 C2 C1 -164.8(3)
C6 C1 C2 O5 -177.1(3)
Br1 C1 C2 O5 0.5(4)
C6 C1 C2 C3 1.3(4)
Br1 C1 C2 C3 179.0(2)
O5 C2 C3 O4 -0.2(5)
C1 C2 C3 O4 -178.5(3)
O5 C2 C3 C4 178.2(3)
C1 C2 C3 C4 -0.1(4)
C9 O4 C3 C2 -177.9(3)
C9 O4 C3 C4 3.6(3)
C9 O3 C4 C5 179.7(3)
C9 O3 C4 C3 -3.0(3)
C2 C3 C4 C5 -1.6(4)
O4 C3 C4 C5 177.0(3)
C2 C3 C4 O3 -179.1(3)
O4 C3 C4 O3 -0.4(3)
O3 C4 C5 C6 179.0(3)
C3 C4 C5 C6 2.0(4)
C2 C1 C6 C5 -0.9(4)
Br1 C1 C6 C5 -178.4(2)
C2 C1 C6 C7 -179.2(3)
Br1 C1 C6 C7 3.3(4)
C4 C5 C6 C1 -0.8(4)
C4 C5 C6 C7 177.6(3)
C8 O2 C7 O1 -1.4(5)
C8 O2 C7 C6 -179.1(2)
C1 C6 C7 O1 34.9(5)
C5 C6 C7 O1 -143.4(3)
C1 C6 C7 O2 -147.4(3)
C5 C6 C7 O2 34.2(4)
C4 O3 C9 O4 5.2(4)
C3 O4 C9 O3 -5.5(4)

loop_
_cod_related_entry_id
_cod_related_entry_database
_cod_related_entry_code
1 ChemSpider 9441241
